data_4335542
loop_
_publ_author_name
'Antti Riisi\"o'
'Ari V\"ais\"anen'
'Reijo Sillanp\"a\"a'

_publ_section_title
;
 Uranyl Complexes of Alkyl-Bridged Ditopic Diaminotetraphenol Ligands and
 Their Use as Uranyl Ion Extractors
;
_journal_name_full 'Inorganic Chemistry'
_journal_page_first 8591
_journal_page_last 8600
_journal_paper_doi 10.1021/ic400663y
_journal_volume 52
_journal_year 2013
_chemical_compound_source 'synthesis as described'
_chemical_formula_moiety 'C110 H160 N4 O12 U2, 6(C2 H3 N)'
_chemical_formula_sum 'C122 H178 N10 O12 U2'
_chemical_formula_weight 2452.8
_chemical_name_systematic
;
 ?
;
_space_group_IT_number 2
_symmetry_cell_setting triclinic
_symmetry_Int_Tables_number 2
_symmetry_space_group_name_Hall '-P 1'
_symmetry_space_group_name_H-M 'P -1'
_atom_sites_solution_hydrogens geom
_atom_sites_solution_primary direct
_atom_sites_solution_secondary difmap
_audit_conform_dict_location ftp://ftp.iucr.org/pub/cif_core.dic
_audit_conform_dict_name cif_core.dic
_audit_conform_dict_version 2.3
_audit_creation_date 2012-08-08T09:35:48-00:00
_audit_creation_method 'WinGX routine CIF_UPDATE'
_cell_angle_alpha 98.8180(10)
_cell_angle_beta 94.714(2)
_cell_angle_gamma 95.312(2)
_cell_formula_units_Z 1
_cell_length_a 13.4360(3)
_cell_length_b 15.2076(4)
_cell_length_c 15.1051(5)
_cell_measurement_reflns_used 8400
_cell_measurement_temperature 123(2)
_cell_measurement_theta_max 28.283
_cell_measurement_theta_min 0.407
_cell_measurement_wavelength 0.71073
_cell_volume 3022.23(15)
_computing_cell_refinement 'HKL Scalepack (Otwinowski & Minor 1997)'
_computing_data_collection 'Collect (Bruker AXS BV, 1997-2004)'
_computing_data_reduction 'HKL Denzo and Scalepack (Otwinowski & Minor 1997)'
_computing_molecular_graphics 'Ortep-3 for Windows (Farrugia, 1997)'
_computing_publication_material 'WinGX publication routines (Farrugia, 1999)'
_computing_structure_refinement 'SHELXL-97 (Sheldrick, 2008)'
_computing_structure_solution 'SHELXS-97 (Sheldrick, 1997)'
_diffrn_ambient_temperature 123(2)
_diffrn_detector 'CCD plate'
_diffrn_detector_area_resol_mean 9
_diffrn_measured_fraction_theta_full 0.996
_diffrn_measured_fraction_theta_max 0.996
_diffrn_measurement_device '95mm CCD camera on \k-goniostat'
_diffrn_measurement_device_type KappaCCD
_diffrn_measurement_method 'CCD rotation images, thick slices'
_diffrn_radiation_monochromator graphite
_diffrn_radiation_probe x-ray
_diffrn_radiation_type MoK\a
_diffrn_radiation_wavelength 0.71073
_diffrn_reflns_av_R_equivalents 0.0408
_diffrn_reflns_av_unetI/netI 0.0649
_diffrn_reflns_limit_h_max 16
_diffrn_reflns_limit_h_min -16
_diffrn_reflns_limit_k_max 18
_diffrn_reflns_limit_k_min -18
_diffrn_reflns_limit_l_max 18
_diffrn_reflns_limit_l_min -12
_diffrn_reflns_number 25827
_diffrn_reflns_theta_full 26
_diffrn_reflns_theta_max 26
_diffrn_reflns_theta_min 2.35
_diffrn_source 'Enraf Nonius FR590'
_exptl_absorpt_coefficient_mu 2.736
_exptl_absorpt_correction_T_max 0.746
_exptl_absorpt_correction_T_min 0.613
_exptl_absorpt_correction_type multi-scan
_exptl_absorpt_process_details '(SADABS; Sheldrick, 2008)'
_exptl_crystal_colour red
_exptl_crystal_density_diffrn 1.348
_exptl_crystal_description block
_exptl_crystal_F_000 1260
_exptl_crystal_size_max 0.38
_exptl_crystal_size_mid 0.2
_exptl_crystal_size_min 0.18
_refine_diff_density_max 1.313
_refine_diff_density_min -0.627
_refine_diff_density_rms 0.118
_refine_ls_extinction_method none
_refine_ls_goodness_of_fit_ref 1.029
_refine_ls_hydrogen_treatment mixed
_refine_ls_matrix_type full
_refine_ls_number_parameters 683
_refine_ls_number_reflns 11852
_refine_ls_number_restraints 2
_refine_ls_restrained_S_all 1.029
_refine_ls_R_factor_all 0.0516
_refine_ls_R_factor_gt 0.0389
_refine_ls_shift/su_max 0.001
_refine_ls_shift/su_mean 0
_refine_ls_structure_factor_coef Fsqd
_refine_ls_weighting_details 'calc w=1/[\s^2^(Fo^2^)+(0.0000P)^2^+7.9906P] where P=(Fo^2^+2Fc^2^)/3'
_refine_ls_weighting_scheme calc
_refine_ls_wR_factor_gt 0.0768
_refine_ls_wR_factor_ref 0.0812
_reflns_number_gt 10132
_reflns_number_total 11852
_reflns_threshold_expression >2\s(I)
_cod_data_source_file ic400663y_si_002_6.cif
_cod_data_source_block ut7a-a63_6
_cod_original_cell_volume 3022.23(14)
_cod_database_code 4335542

loop_
_symmetry_equiv_pos_as_xyz
'x, y, z'
'-x, -y, -z'

loop_
_atom_site_label
_atom_site_type_symbol
_atom_site_fract_x
_atom_site_fract_y
_atom_site_fract_z
_atom_site_U_iso_or_equiv
_atom_site_adp_type
_atom_site_occupancy
_atom_site_symmetry_multiplicity
_atom_site_calc_flag
_atom_site_refinement_flags
U1 U 0.269701(11) 0.142911(10) -0.021361(12) 0.01799(5) Uani 1 1 d .
O1 O 0.1422(2) 0.16294(19) -0.0030(2) 0.0251(7) Uani 1 1 d .
O2 O 0.39801(19) 0.12576(18) -0.0396(2) 0.0215(6) Uani 1 1 d .
O3 O 0.2481(2) 0.18800(19) -0.1558(2) 0.0228(7) Uani 1 1 d .
O4 O 0.3201(2) 0.28983(18) 0.0310(2) 0.0206(6) Uani 1 1 d .
O5 O 0.7104(2) -0.10158(19) -0.1131(2) 0.0259(7) Uani 1 1 d .
O6 O 0.7794(2) 0.00526(19) 0.0727(2) 0.0268(7) Uani 1 1 d .
N1 N 0.9801(4) -0.1788(5) 0.5401(5) 0.089(2) Uani 1 1 d .
N2 N 1.0370(4) -0.2010(4) 0.1716(5) 0.0761(18) Uani 1 1 d .
N3 N 1.1116(4) -0.3988(4) -0.0594(4) 0.0687(17) Uani 1 1 d .
N8 N 0.2441(3) 0.3797(2) -0.0983(3) 0.0211(8) Uani 1 1 d D
H8 H 0.280(3) 0.337(2) -0.081(3) 0.025 Uiso 1 1 d D
N28 N 0.6637(3) 0.0959(2) -0.0474(3) 0.0212(8) Uani 1 1 d D
H28 H 0.716(2) 0.063(3) -0.037(3) 0.025 Uiso 1 1 d D
C1 C 0.2816(3) 0.2129(3) -0.2298(3) 0.0210(9) Uani 1 1 d .
C2 C 0.3362(3) 0.1582(3) -0.2881(3) 0.0211(9) Uani 1 1 d .
C3 C 0.3664(3) 0.1889(3) -0.3650(3) 0.0271(10) Uani 1 1 d .
H3 H 0.4043 0.1524 -0.4033 0.033 Uiso 1 1 calc R
C4 C 0.3441(3) 0.2700(3) -0.3884(3) 0.0273(10) Uani 1 1 d .
C5 C 0.2895(3) 0.3227(3) -0.3307(3) 0.0270(10) Uani 1 1 d .
H5 H 0.2724 0.3783 -0.3452 0.032 Uiso 1 1 calc R
C6 C 0.2596(3) 0.2955(3) -0.2527(3) 0.0228(9) Uani 1 1 d .
C7 C 0.1962(3) 0.3506(3) -0.1927(3) 0.0236(10) Uani 1 1 d .
H7A H 0.1825 0.4044 -0.2193 0.028 Uiso 1 1 calc R
H7B H 0.131 0.3152 -0.191 0.028 Uiso 1 1 calc R
C9 C 0.1642(3) 0.3858(3) -0.0325(3) 0.0214(9) Uani 1 1 d .
H9A H 0.124 0.4353 -0.0427 0.026 Uiso 1 1 calc R
H9B H 0.1185 0.3295 -0.0439 0.026 Uiso 1 1 calc R
C10 C 0.2092(3) 0.4017(3) 0.0637(3) 0.0214(9) Uani 1 1 d .
C11 C 0.1708(3) 0.4644(3) 0.1263(3) 0.0228(10) Uani 1 1 d .
H11 H 0.1206 0.4988 0.1062 0.027 Uiso 1 1 calc R
C12 C 0.2048(3) 0.4771(3) 0.2170(3) 0.0268(10) Uani 1 1 d .
C13 C 0.2829(3) 0.4284(3) 0.2423(3) 0.0252(10) Uani 1 1 d .
H13 H 0.3091 0.4376 0.3037 0.03 Uiso 1 1 calc R
C14 C 0.3237(3) 0.3670(3) 0.1811(3) 0.0226(10) Uani 1 1 d .
C15 C 0.2840(3) 0.3511(3) 0.0906(3) 0.0206(9) Uani 1 1 d .
C21 C 0.7157(3) -0.0662(3) -0.1876(3) 0.0219(9) Uani 1 1 d .
C22 C 0.7772(3) -0.0962(3) -0.2540(3) 0.0224(9) Uani 1 1 d .
C23 C 0.7808(3) -0.0543(3) -0.3288(3) 0.0250(10) Uani 1 1 d .
H23 H 0.8232 -0.0747 -0.3732 0.03 Uiso 1 1 calc R
C24 C 0.7252(3) 0.0167(3) -0.3427(3) 0.0245(10) Uani 1 1 d .
C25 C 0.6641(3) 0.0445(3) -0.2759(3) 0.0237(10) Uani 1 1 d .
H25 H 0.6246 0.0921 -0.2832 0.028 Uiso 1 1 calc R
C26 C 0.6589(3) 0.0055(3) -0.1997(3) 0.0215(9) Uani 1 1 d .
C28 C 0.5974(3) 0.0368(3) -0.1249(3) 0.0230(10) Uani 1 1 d .
H28A H 0.5644 -0.0156 -0.1031 0.028 Uiso 1 1 calc R
H28B H 0.5443 0.0709 -0.1477 0.028 Uiso 1 1 calc R
C29 C 0.6176(3) 0.1028(3) 0.0413(3) 0.0243(10) Uani 1 1 d .
H29A H 0.567 0.1462 0.0424 0.029 Uiso 1 1 calc R
H29B H 0.5828 0.0438 0.0467 0.029 Uiso 1 1 calc R
C30 C 0.6957(3) 0.1322(3) 0.1199(3) 0.0238(10) Uani 1 1 d .
C31 C 0.6912(3) 0.2098(3) 0.1809(3) 0.0262(10) Uani 1 1 d .
H31 H 0.6405 0.2474 0.1696 0.031 Uiso 1 1 calc R
C32 C 0.7584(3) 0.2342(3) 0.2577(3) 0.0251(10) Uani 1 1 d .
C33 C 0.8301(3) 0.1757(3) 0.2725(3) 0.0262(10) Uani 1 1 d .
H33 H 0.8756 0.1896 0.3255 0.031 Uiso 1 1 calc R
C34 C 0.8375(3) 0.0978(3) 0.2126(3) 0.0258(10) Uani 1 1 d .
C35 C 0.7713(3) 0.0764(3) 0.1341(3) 0.0242(10) Uani 1 1 d .
C36 C 0.3151(3) 0.4639(3) -0.0852(3) 0.0242(10) Uani 1 1 d .
H36A H 0.3346 0.4829 -0.02 0.029 Uiso 1 1 calc R
H36B H 0.2792 0.5116 -0.1071 0.029 Uiso 1 1 calc R
C37 C 0.4101(3) 0.4557(3) -0.1328(3) 0.0249(10) Uani 1 1 d .
H37A H 0.4488 0.5155 -0.1249 0.03 Uiso 1 1 calc R
H37B H 0.3909 0.4362 -0.198 0.03 Uiso 1 1 calc R
C38 C 0.4783(3) 0.3895(3) -0.0985(3) 0.0249(10) Uani 1 1 d .
H38A H 0.497 0.4081 -0.033 0.03 Uiso 1 1 calc R
H38B H 0.4406 0.3292 -0.1077 0.03 Uiso 1 1 calc R
C39 C 0.5732(3) 0.3850(3) -0.1465(4) 0.0303(11) Uani 1 1 d .
H39A H 0.6039 0.4467 -0.1467 0.036 Uiso 1 1 calc R
H39B H 0.5547 0.3566 -0.21 0.036 Uiso 1 1 calc R
C40 C 0.6517(3) 0.3329(3) -0.1042(4) 0.0316(11) Uani 1 1 d .
H40A H 0.7105 0.3328 -0.1396 0.038 Uiso 1 1 calc R
H40B H 0.6747 0.3641 -0.0425 0.038 Uiso 1 1 calc R
C41 C 0.6132(3) 0.2373(3) -0.0998(3) 0.0259(10) Uani 1 1 d .
H41A H 0.5815 0.2078 -0.1598 0.031 Uiso 1 1 calc R
H41B H 0.5616 0.2367 -0.0567 0.031 Uiso 1 1 calc R
C42 C 0.6987(3) 0.1859(3) -0.0702(3) 0.0246(10) Uani 1 1 d .
H42A H 0.7434 0.1774 -0.1191 0.03 Uiso 1 1 calc R
H42B H 0.7385 0.2222 -0.0168 0.03 Uiso 1 1 calc R
C43 C 0.3573(3) 0.0670(3) -0.2695(3) 0.0284(10) Uani 1 1 d .
H43A H 0.2961 0.0254 -0.2851 0.043 Uiso 1 1 calc R
H43B H 0.3796 0.0706 -0.2055 0.043 Uiso 1 1 calc R
H43C H 0.4101 0.0457 -0.3058 0.043 Uiso 1 1 calc R
C44 C 0.3752(4) 0.3016(3) -0.4750(4) 0.0375(12) Uani 1 1 d .
C45 C 0.2794(5) 0.3163(6) -0.5328(5) 0.076(2) Uani 1 1 d .
H45A H 0.2462 0.3643 -0.5003 0.113 Uiso 1 1 calc R
H45B H 0.2336 0.2609 -0.5448 0.113 Uiso 1 1 calc R
H45C H 0.2979 0.3329 -0.5899 0.113 Uiso 1 1 calc R
C46 C 0.4262(5) 0.2322(4) -0.5335(4) 0.0549(16) Uani 1 1 d .
H46A H 0.4378 0.2528 -0.5905 0.082 Uiso 1 1 calc R
H46B H 0.3831 0.1753 -0.5455 0.082 Uiso 1 1 calc R
H46C H 0.4906 0.2239 -0.5022 0.082 Uiso 1 1 calc R
C47 C 0.4440(6) 0.3868(4) -0.4512(5) 0.083(3) Uani 1 1 d .
H47A H 0.4115 0.4312 -0.4127 0.125 Uiso 1 1 calc R
H47B H 0.4592 0.4097 -0.5063 0.125 Uiso 1 1 calc R
H47C H 0.5065 0.3752 -0.4189 0.125 Uiso 1 1 calc R
C48 C 0.1584(4) 0.5389(3) 0.2890(3) 0.0343(12) Uani 1 1 d .
C49 C 0.2417(5) 0.5995(4) 0.3517(4) 0.0577(18) Uani 1 1 d .
H49A H 0.2861 0.5623 0.3807 0.087 Uiso 1 1 calc R
H49B H 0.2113 0.6379 0.3979 0.087 Uiso 1 1 calc R
H49C H 0.2806 0.6368 0.3166 0.087 Uiso 1 1 calc R
C50 C 0.1007(5) 0.4816(4) 0.3458(4) 0.0600(19) Uani 1 1 d .
H50A H 0.0447 0.4446 0.3079 0.09 Uiso 1 1 calc R
H50B H 0.0744 0.5203 0.3944 0.09 Uiso 1 1 calc R
H50C H 0.1456 0.4428 0.3715 0.09 Uiso 1 1 calc R
C51 C 0.0890(5) 0.5981(4) 0.2473(4) 0.0596(18) Uani 1 1 d .
H51A H 0.1262 0.6334 0.2092 0.089 Uiso 1 1 calc R
H51B H 0.0635 0.6385 0.2951 0.089 Uiso 1 1 calc R
H51C H 0.0326 0.5607 0.2106 0.089 Uiso 1 1 calc R
C52 C 0.4094(3) 0.3179(3) 0.2106(3) 0.0310(11) Uani 1 1 d .
H52A H 0.3855 0.2547 0.2086 0.046 Uiso 1 1 calc R
H52B H 0.4362 0.3442 0.2722 0.046 Uiso 1 1 calc R
H52C H 0.4625 0.3228 0.1702 0.046 Uiso 1 1 calc R
C53 C 0.8382(3) -0.1725(3) -0.2415(3) 0.0296(11) Uani 1 1 d .
H53A H 0.8825 -0.1813 -0.2898 0.044 Uiso 1 1 calc R
H53B H 0.793 -0.2273 -0.2434 0.044 Uiso 1 1 calc R
H53C H 0.8787 -0.1586 -0.1832 0.044 Uiso 1 1 calc R
C54 C 0.7306(4) 0.0634(3) -0.4251(3) 0.0305(11) Uani 1 1 d .
C55 C 0.7974(4) 0.0204(3) -0.4928(3) 0.0375(12) Uani 1 1 d .
H55A H 0.8648 0.0197 -0.4628 0.056 Uiso 1 1 calc R
H55B H 0.8017 0.0549 -0.5423 0.056 Uiso 1 1 calc R
H55C H 0.7687 -0.0411 -0.5166 0.056 Uiso 1 1 calc R
C56 C 0.6250(4) 0.0590(4) -0.4745(4) 0.0459(14) Uani 1 1 d .
H56A H 0.5974 -0.0037 -0.4928 0.069 Uiso 1 1 calc R
H56B H 0.6291 0.088 -0.5279 0.069 Uiso 1 1 calc R
H56C H 0.5812 0.0899 -0.4341 0.069 Uiso 1 1 calc R
C57 C 0.7734(5) 0.1618(3) -0.3934(4) 0.0490(15) Uani 1 1 d .
H57A H 0.7273 0.1922 -0.3551 0.073 Uiso 1 1 calc R
H57B H 0.7812 0.1917 -0.4458 0.073 Uiso 1 1 calc R
H57C H 0.8389 0.1641 -0.3589 0.073 Uiso 1 1 calc R
C58 C 0.7519(4) 0.3198(3) 0.3246(3) 0.0314(11) Uani 1 1 d .
C59 C 0.7378(6) 0.3987(4) 0.2750(5) 0.072(2) Uani 1 1 d .
H59A H 0.7938 0.4073 0.2384 0.108 Uiso 1 1 calc R
H59B H 0.7359 0.4531 0.3188 0.108 Uiso 1 1 calc R
H59C H 0.6745 0.3866 0.2359 0.108 Uiso 1 1 calc R
C60 C 0.6608(5) 0.3043(4) 0.3768(4) 0.0588(18) Uani 1 1 d .
H60A H 0.6001 0.2892 0.3346 0.088 Uiso 1 1 calc R
H60B H 0.6541 0.3588 0.4188 0.088 Uiso 1 1 calc R
H60C H 0.6699 0.255 0.4105 0.088 Uiso 1 1 calc R
C61 C 0.8442(4) 0.3434(4) 0.3932(4) 0.0571(18) Uani 1 1 d .
H61A H 0.8503 0.2949 0.4285 0.086 Uiso 1 1 calc R
H61B H 0.8371 0.399 0.4334 0.086 Uiso 1 1 calc R
H61C H 0.9044 0.3514 0.3616 0.086 Uiso 1 1 calc R
C62 C 0.9154(4) 0.0360(3) 0.2324(4) 0.0415(13) Uani 1 1 d .
H62A H 0.8841 -0.026 0.2209 0.062 Uiso 1 1 calc R
H62B H 0.9428 0.0516 0.2956 0.062 Uiso 1 1 calc R
H62C H 0.9697 0.0424 0.1935 0.062 Uiso 1 1 calc R
C63 C 0.9599(4) -0.1654(5) 0.4695(5) 0.0588(17) Uani 1 1 d .
C64 C 0.9348(5) -0.1466(5) 0.3817(5) 0.069(2) Uani 1 1 d .
H64A H 0.9561 -0.0836 0.3798 0.103 Uiso 1 1 calc R
H64B H 0.862 -0.1586 0.3664 0.103 Uiso 1 1 calc R
H64C H 0.969 -0.1847 0.3382 0.103 Uiso 1 1 calc R
C65 C 1.0513(4) -0.1467(5) 0.1287(5) 0.0506(16) Uani 1 1 d .
C66 C 1.0690(4) -0.0769(4) 0.0726(5) 0.0556(17) Uani 1 1 d .
H66A H 1.0951 -0.1027 0.0169 0.083 Uiso 1 1 calc R
H66B H 1.1179 -0.0288 0.1056 0.083 Uiso 1 1 calc R
H66C H 1.0057 -0.0526 0.058 0.083 Uiso 1 1 calc R
C67 C 1.0680(4) -0.3466(3) -0.0867(4) 0.0397(13) Uani 1 1 d .
C68 C 1.0125(4) -0.2802(3) -0.1223(4) 0.0389(13) Uani 1 1 d .
H68A H 0.965 -0.3096 -0.1732 0.058 Uiso 1 1 calc R
H68B H 1.0594 -0.2359 -0.1426 0.058 Uiso 1 1 calc R
H68C H 0.9757 -0.2502 -0.0751 0.058 Uiso 1 1 calc R

loop_
_atom_site_aniso_label
_atom_site_aniso_U_11
_atom_site_aniso_U_22
_atom_site_aniso_U_33
_atom_site_aniso_U_23
_atom_site_aniso_U_13
_atom_site_aniso_U_12
U1 0.01998(8) 0.01512(8) 0.02027(9) 0.00569(6) 0.00306(6) 0.00358(5)
O1 0.0205(14) 0.0233(16) 0.032(2) 0.0040(14) 0.0067(13) 0.0042(12)
O2 0.0213(14) 0.0229(15) 0.0213(17) 0.0057(13) 0.0019(12) 0.0056(12)
O3 0.0264(15) 0.0245(16) 0.0197(18) 0.0059(13) 0.0040(13) 0.0079(13)
O4 0.0255(15) 0.0152(14) 0.0218(18) 0.0032(13) 0.0038(13) 0.0041(12)
O5 0.0370(17) 0.0210(16) 0.0232(19) 0.0096(14) 0.0074(14) 0.0073(13)
O6 0.0275(16) 0.0185(15) 0.034(2) 0.0004(14) 0.0034(14) 0.0032(12)
N1 0.063(4) 0.144(7) 0.067(5) 0.038(5) 0.004(3) 0.017(4)
N2 0.069(4) 0.090(5) 0.077(5) 0.038(4) -0.003(3) 0.019(3)
N3 0.055(3) 0.055(3) 0.103(5) 0.031(3) -0.004(3) 0.023(3)
N8 0.0257(18) 0.0173(18) 0.021(2) 0.0052(15) 0.0015(15) 0.0058(14)
N28 0.0269(19) 0.0162(18) 0.023(2) 0.0074(15) 0.0077(16) 0.0036(15)
C1 0.022(2) 0.022(2) 0.019(2) 0.0049(18) -0.0013(17) 0.0014(17)
C2 0.024(2) 0.022(2) 0.017(2) 0.0011(18) -0.0015(17) 0.0040(17)
C3 0.025(2) 0.029(2) 0.028(3) 0.003(2) 0.0066(19) 0.0025(19)
C4 0.031(2) 0.031(3) 0.020(3) 0.008(2) 0.0014(19) -0.001(2)
C5 0.035(2) 0.026(2) 0.020(3) 0.008(2) 0.002(2) 0.0028(19)
C6 0.024(2) 0.026(2) 0.019(2) 0.0056(19) -0.0020(18) 0.0064(18)
C7 0.027(2) 0.025(2) 0.021(3) 0.0089(19) 0.0006(18) 0.0081(18)
C9 0.019(2) 0.023(2) 0.024(3) 0.0042(19) 0.0046(18) 0.0063(17)
C10 0.024(2) 0.015(2) 0.027(3) 0.0065(18) 0.0075(18) -0.0002(17)
C11 0.024(2) 0.019(2) 0.026(3) 0.0045(19) 0.0063(19) 0.0035(17)
C12 0.036(2) 0.016(2) 0.030(3) 0.004(2) 0.014(2) 0.0017(19)
C13 0.034(2) 0.021(2) 0.019(3) 0.0029(19) 0.0023(19) -0.0042(19)
C14 0.029(2) 0.014(2) 0.025(3) 0.0071(18) 0.0058(19) -0.0003(17)
C15 0.022(2) 0.017(2) 0.023(3) 0.0054(18) 0.0039(18) -0.0005(17)
C21 0.026(2) 0.020(2) 0.021(3) 0.0065(18) 0.0029(18) -0.0022(17)
C22 0.025(2) 0.019(2) 0.023(3) 0.0046(19) 0.0015(18) 0.0036(17)
C23 0.024(2) 0.024(2) 0.026(3) -0.001(2) 0.0031(19) 0.0016(18)
C24 0.026(2) 0.018(2) 0.029(3) 0.0053(19) 0.0036(19) -0.0007(18)
C25 0.025(2) 0.018(2) 0.028(3) 0.0046(19) 0.0014(19) 0.0030(17)
C26 0.024(2) 0.020(2) 0.020(2) 0.0037(18) 0.0022(18) -0.0012(17)
C28 0.027(2) 0.018(2) 0.024(3) 0.0061(19) 0.0033(19) 0.0002(17)
C29 0.026(2) 0.025(2) 0.024(3) 0.009(2) 0.0065(19) 0.0041(18)
C30 0.028(2) 0.022(2) 0.023(3) 0.0075(19) 0.0058(19) 0.0021(18)
C31 0.029(2) 0.027(2) 0.027(3) 0.011(2) 0.007(2) 0.0078(19)
C32 0.029(2) 0.022(2) 0.026(3) 0.010(2) 0.009(2) -0.0004(18)
C33 0.026(2) 0.027(2) 0.025(3) 0.008(2) 0.0015(19) -0.0029(18)
C34 0.021(2) 0.022(2) 0.036(3) 0.008(2) 0.0045(19) 0.0010(18)
C35 0.023(2) 0.020(2) 0.030(3) 0.006(2) 0.0039(19) -0.0007(18)
C36 0.034(2) 0.017(2) 0.023(3) 0.0072(18) 0.0015(19) 0.0041(18)
C37 0.024(2) 0.019(2) 0.033(3) 0.0057(19) 0.0060(19) 0.0036(17)
C38 0.027(2) 0.022(2) 0.027(3) 0.009(2) 0.0045(19) 0.0024(18)
C39 0.031(2) 0.024(2) 0.040(3) 0.013(2) 0.011(2) 0.0059(19)
C40 0.029(2) 0.023(2) 0.047(3) 0.017(2) 0.007(2) 0.0023(19)
C41 0.025(2) 0.022(2) 0.033(3) 0.007(2) 0.0027(19) 0.0068(18)
C42 0.026(2) 0.019(2) 0.029(3) 0.0038(19) 0.0059(19) -0.0011(18)
C43 0.037(2) 0.025(2) 0.025(3) 0.006(2) 0.005(2) 0.007(2)
C44 0.049(3) 0.038(3) 0.030(3) 0.014(2) 0.012(2) 0.003(2)
C45 0.079(5) 0.123(6) 0.040(4) 0.044(4) 0.015(4) 0.030(4)
C46 0.080(4) 0.055(4) 0.035(4) 0.013(3) 0.028(3) 0.008(3)
C47 0.139(7) 0.053(4) 0.057(5) 0.012(4) 0.048(5) -0.036(4)
C48 0.048(3) 0.029(3) 0.029(3) 0.005(2) 0.013(2) 0.008(2)
C49 0.076(4) 0.041(3) 0.051(4) -0.018(3) 0.019(3) 0.011(3)
C50 0.078(4) 0.049(4) 0.058(4) 0.007(3) 0.047(4) 0.005(3)
C51 0.086(5) 0.062(4) 0.038(4) 0.000(3) 0.019(3) 0.047(4)
C52 0.039(3) 0.027(2) 0.027(3) 0.006(2) -0.002(2) 0.006(2)
C53 0.037(3) 0.025(2) 0.031(3) 0.010(2) 0.009(2) 0.013(2)
C54 0.041(3) 0.032(3) 0.022(3) 0.010(2) 0.006(2) 0.008(2)
C55 0.046(3) 0.043(3) 0.027(3) 0.014(2) 0.007(2) 0.005(2)
C56 0.052(3) 0.055(4) 0.035(3) 0.012(3) 0.005(3) 0.021(3)
C57 0.086(4) 0.029(3) 0.033(3) 0.011(2) 0.015(3) -0.003(3)
C58 0.043(3) 0.028(3) 0.024(3) 0.002(2) 0.005(2) 0.010(2)
C59 0.147(7) 0.025(3) 0.046(4) 0.002(3) 0.009(4) 0.023(4)
C60 0.066(4) 0.055(4) 0.055(4) -0.007(3) 0.022(3) 0.016(3)
C61 0.055(3) 0.053(4) 0.053(4) -0.022(3) 0.000(3) 0.008(3)
C62 0.035(3) 0.034(3) 0.054(4) 0.004(3) -0.006(2) 0.010(2)
C63 0.041(3) 0.082(5) 0.053(5) 0.011(4) 0.002(3) 0.004(3)
C64 0.053(4) 0.101(6) 0.047(4) 0.002(4) -0.008(3) 0.009(4)
C65 0.034(3) 0.066(4) 0.050(4) 0.003(3) 0.001(3) 0.011(3)
C66 0.035(3) 0.059(4) 0.068(5) 0.004(3) 0.005(3) -0.013(3)
C67 0.032(3) 0.032(3) 0.058(4) 0.014(3) 0.009(3) 0.006(2)
C68 0.040(3) 0.029(3) 0.052(4) 0.013(2) 0.015(3) 0.008(2)

loop_
_atom_type_symbol
_atom_type_description
_atom_type_scat_dispersion_real
_atom_type_scat_dispersion_imag
_atom_type_scat_source
C C 0.0033 0.0016 'International Tables Vol C Tables 4.2.6.8 and 6.1.1.4'
H H 0 0 'International Tables Vol C Tables 4.2.6.8 and 6.1.1.4'
N N 0.0061 0.0033 'International Tables Vol C Tables 4.2.6.8 and 6.1.1.4'
O O 0.0106 0.006 'International Tables Vol C Tables 4.2.6.8 and 6.1.1.4'
U U -9.6767 9.6646 'International Tables Vol C Tables 4.2.6.8 and 6.1.1.4'

loop_
_geom_angle_atom_site_label_1
_geom_angle_atom_site_label_2
_geom_angle_atom_site_label_3
_geom_angle
_geom_angle_site_symmetry_1
_geom_angle_site_symmetry_3
O2 U1 O1 178.61(13) . .
O2 U1 O5 90.77(12) . 2_655
O1 U1 O5 89.72(13) . 2_655
O2 U1 O3 90.10(12) . .
O1 U1 O3 89.38(12) . .
O5 U1 O3 178.52(10) 2_655 .
O2 U1 O4 89.22(11) . .
O1 U1 O4 89.45(11) . .
O5 U1 O4 94.33(11) 2_655 .
O3 U1 O4 84.49(11) . .
O2 U1 O6 90.35(11) . 2_655
O1 U1 O6 90.99(11) . 2_655
O5 U1 O6 85.06(11) 2_655 2_655
O3 U1 O6 96.13(11) . 2_655
O4 U1 O6 179.25(12) . 2_655
C1 O3 U1 152.9(3) . .
C15 O4 U1 132.5(2) . .
C21 O5 U1 168.3(3) . 2_655
C35 O6 U1 146.9(3) . 2_655
C7 N8 C36 114.4(4) . .
C7 N8 C9 110.4(3) . .
C36 N8 C9 111.8(3) . .
C7 N8 H8 110(3) . .
C36 N8 H8 106(3) . .
C9 N8 H8 103(3) . .
C42 N28 C29 112.7(3) . .
C42 N28 C28 112.4(3) . .
C29 N28 C28 113.2(3) . .
C42 N28 H28 112(3) . .
C29 N28 H28 102(3) . .
C28 N28 H28 104(3) . .
O3 C1 C6 119.1(4) . .
O3 C1 C2 122.6(4) . .
C6 C1 C2 118.3(4) . .
C3 C2 C1 118.8(4) . .
C3 C2 C43 120.6(4) . .
C1 C2 C43 120.6(4) . .
C4 C3 C2 123.2(4) . .
C4 C3 H3 118.4 . .
C2 C3 H3 118.4 . .
C3 C4 C5 117.3(4) . .
C3 C4 C44 122.6(4) . .
C5 C4 C44 120.1(4) . .
C6 C5 C4 121.4(4) . .
C6 C5 H5 119.3 . .
C4 C5 H5 119.3 . .
C5 C6 C1 121.1(4) . .
C5 C6 C7 121.2(4) . .
C1 C6 C7 117.6(4) . .
N8 C7 C6 113.6(3) . .
N8 C7 H7A 108.8 . .
C6 C7 H7A 108.8 . .
N8 C7 H7B 108.8 . .
C6 C7 H7B 108.8 . .
H7A C7 H7B 107.7 . .
C10 C9 N8 112.1(3) . .
C10 C9 H9A 109.2 . .
N8 C9 H9A 109.2 . .
C10 C9 H9B 109.2 . .
N8 C9 H9B 109.2 . .
H9A C9 H9B 107.9 . .
C15 C10 C11 120.8(4) . .
C15 C10 C9 120.1(4) . .
C11 C10 C9 119.0(4) . .
C12 C11 C10 121.3(4) . .
C12 C11 H11 119.4 . .
C10 C11 H11 119.4 . .
C11 C12 C13 117.1(4) . .
C11 C12 C48 122.9(4) . .
C13 C12 C48 120.0(4) . .
C14 C13 C12 122.8(4) . .
C14 C13 H13 118.6 . .
C12 C13 H13 118.6 . .
C13 C14 C15 119.2(4) . .
C13 C14 C52 121.0(4) . .
C15 C14 C52 119.8(4) . .
O4 C15 C10 121.2(4) . .
O4 C15 C14 120.1(4) . .
C10 C15 C14 118.7(4) . .
O5 C21 C22 122.3(4) . .
O5 C21 C26 118.8(4) . .
C22 C21 C26 118.9(4) . .
C23 C22 C21 118.9(4) . .
C23 C22 C53 122.0(4) . .
C21 C22 C53 119.2(4) . .
C22 C23 C24 123.6(4) . .
C22 C23 H23 118.2 . .
C24 C23 H23 118.2 . .
C25 C24 C23 116.3(4) . .
C25 C24 C54 120.6(4) . .
C23 C24 C54 123.2(4) . .
C26 C25 C24 122.3(4) . .
C26 C25 H25 118.8 . .
C24 C25 H25 118.8 . .
C25 C26 C21 120.1(4) . .
C25 C26 C28 123.5(4) . .
C21 C26 C28 116.4(4) . .
C26 C28 N28 110.5(3) . .
C26 C28 H28A 109.6 . .
N28 C28 H28A 109.6 . .
C26 C28 H28B 109.6 . .
N28 C28 H28B 109.6 . .
H28A C28 H28B 108.1 . .
C30 C29 N28 111.6(3) . .
C30 C29 H29A 109.3 . .
N28 C29 H29A 109.3 . .
C30 C29 H29B 109.3 . .
N28 C29 H29B 109.3 . .
H29A C29 H29B 108 . .
C31 C30 C35 119.9(4) . .
C31 C30 C29 121.6(4) . .
C35 C30 C29 118.4(4) . .
C30 C31 C32 122.2(4) . .
C30 C31 H31 118.9 . .
C32 C31 H31 118.9 . .
C31 C32 C33 116.8(4) . .
C31 C32 C58 121.5(4) . .
C33 C32 C58 121.7(4) . .
C34 C33 C32 122.6(4) . .
C34 C33 H33 118.7 . .
C32 C33 H33 118.7 . .
C33 C34 C35 119.5(4) . .
C33 C34 C62 120.5(4) . .
C35 C34 C62 120.0(4) . .
O6 C35 C34 121.4(4) . .
O6 C35 C30 119.8(4) . .
C34 C35 C30 118.8(4) . .
N8 C36 C37 114.8(3) . .
N8 C36 H36A 108.6 . .
C37 C36 H36A 108.6 . .
N8 C36 H36B 108.6 . .
C37 C36 H36B 108.6 . .
H36A C36 H36B 107.5 . .
C36 C37 C38 113.9(4) . .
C36 C37 H37A 108.8 . .
C38 C37 H37A 108.8 . .
C36 C37 H37B 108.8 . .
C38 C37 H37B 108.8 . .
H37A C37 H37B 107.7 . .
C39 C38 C37 112.1(4) . .
C39 C38 H38A 109.2 . .
C37 C38 H38A 109.2 . .
C39 C38 H38B 109.2 . .
C37 C38 H38B 109.2 . .
H38A C38 H38B 107.9 . .
C38 C39 C40 114.1(4) . .
C38 C39 H39A 108.7 . .
C40 C39 H39A 108.7 . .
C38 C39 H39B 108.7 . .
C40 C39 H39B 108.7 . .
H39A C39 H39B 107.6 . .
C41 C40 C39 113.6(4) . .
C41 C40 H40A 108.9 . .
C39 C40 H40A 108.9 . .
C41 C40 H40B 108.9 . .
C39 C40 H40B 108.9 . .
H40A C40 H40B 107.7 . .
C40 C41 C42 110.6(3) . .
C40 C41 H41A 109.5 . .
C42 C41 H41A 109.5 . .
C40 C41 H41B 109.5 . .
C42 C41 H41B 109.5 . .
H41A C41 H41B 108.1 . .
N28 C42 C41 113.6(3) . .
N28 C42 H42A 108.8 . .
C41 C42 H42A 108.8 . .
N28 C42 H42B 108.8 . .
C41 C42 H42B 108.8 . .
H42A C42 H42B 107.7 . .
C2 C43 H43A 109.5 . .
C2 C43 H43B 109.5 . .
H43A C43 H43B 109.5 . .
C2 C43 H43C 109.5 . .
H43A C43 H43C 109.5 . .
H43B C43 H43C 109.5 . .
C47 C44 C46 109.5(5) . .
C47 C44 C4 109.5(5) . .
C46 C44 C4 112.8(4) . .
C47 C44 C45 110.6(6) . .
C46 C44 C45 105.8(5) . .
C4 C44 C45 108.7(4) . .
C44 C45 H45A 109.5 . .
C44 C45 H45B 109.5 . .
H45A C45 H45B 109.5 . .
C44 C45 H45C 109.5 . .
H45A C45 H45C 109.5 . .
H45B C45 H45C 109.5 . .
C44 C46 H46A 109.5 . .
C44 C46 H46B 109.5 . .
H46A C46 H46B 109.5 . .
C44 C46 H46C 109.5 . .
H46A C46 H46C 109.5 . .
H46B C46 H46C 109.5 . .
C44 C47 H47A 109.5 . .
C44 C47 H47B 109.5 . .
H47A C47 H47B 109.5 . .
C44 C47 H47C 109.5 . .
H47A C47 H47C 109.5 . .
H47B C47 H47C 109.5 . .
C50 C48 C51 110.0(5) . .
C50 C48 C12 108.7(4) . .
C51 C48 C12 111.8(4) . .
C50 C48 C49 107.8(5) . .
C51 C48 C49 108.3(5) . .
C12 C48 C49 110.1(4) . .
C48 C49 H49A 109.5 . .
C48 C49 H49B 109.5 . .
H49A C49 H49B 109.5 . .
C48 C49 H49C 109.5 . .
H49A C49 H49C 109.5 . .
H49B C49 H49C 109.5 . .
C48 C50 H50A 109.5 . .
C48 C50 H50B 109.5 . .
H50A C50 H50B 109.5 . .
C48 C50 H50C 109.5 . .
H50A C50 H50C 109.5 . .
H50B C50 H50C 109.5 . .
C48 C51 H51A 109.5 . .
C48 C51 H51B 109.5 . .
H51A C51 H51B 109.5 . .
C48 C51 H51C 109.5 . .
H51A C51 H51C 109.5 . .
H51B C51 H51C 109.5 . .
C14 C52 H52A 109.5 . .
C14 C52 H52B 109.5 . .
H52A C52 H52B 109.5 . .
C14 C52 H52C 109.5 . .
H52A C52 H52C 109.5 . .
H52B C52 H52C 109.5 . .
C22 C53 H53A 109.5 . .
C22 C53 H53B 109.5 . .
H53A C53 H53B 109.5 . .
C22 C53 H53C 109.5 . .
H53A C53 H53C 109.5 . .
H53B C53 H53C 109.5 . .
C55 C54 C24 112.7(4) . .
C55 C54 C56 107.3(4) . .
C24 C54 C56 109.9(4) . .
C55 C54 C57 108.5(4) . .
C24 C54 C57 108.6(4) . .
C56 C54 C57 109.9(4) . .
C54 C55 H55A 109.5 . .
C54 C55 H55B 109.5 . .
H55A C55 H55B 109.5 . .
C54 C55 H55C 109.5 . .
H55A C55 H55C 109.5 . .
H55B C55 H55C 109.5 . .
C54 C56 H56A 109.5 . .
C54 C56 H56B 109.5 . .
H56A C56 H56B 109.5 . .
C54 C56 H56C 109.5 . .
H56A C56 H56C 109.5 . .
H56B C56 H56C 109.5 . .
C54 C57 H57A 109.5 . .
C54 C57 H57B 109.5 . .
H57A C57 H57B 109.5 . .
C54 C57 H57C 109.5 . .
H57A C57 H57C 109.5 . .
H57B C57 H57C 109.5 . .
C61 C58 C59 109.3(5) . .
C61 C58 C60 107.4(5) . .
C59 C58 C60 108.6(5) . .
C61 C58 C32 112.6(4) . .
C59 C58 C32 110.7(4) . .
C60 C58 C32 108.1(4) . .
C58 C59 H59A 109.5 . .
C58 C59 H59B 109.5 . .
H59A C59 H59B 109.5 . .
C58 C59 H59C 109.5 . .
H59A C59 H59C 109.5 . .
H59B C59 H59C 109.5 . .
C58 C60 H60A 109.5 . .
C58 C60 H60B 109.5 . .
H60A C60 H60B 109.5 . .
C58 C60 H60C 109.5 . .
H60A C60 H60C 109.5 . .
H60B C60 H60C 109.5 . .
C58 C61 H61A 109.5 . .
C58 C61 H61B 109.5 . .
H61A C61 H61B 109.5 . .
C58 C61 H61C 109.5 . .
H61A C61 H61C 109.5 . .
H61B C61 H61C 109.5 . .
C34 C62 H62A 109.5 . .
C34 C62 H62B 109.5 . .
H62A C62 H62B 109.5 . .
C34 C62 H62C 109.5 . .
H62A C62 H62C 109.5 . .
H62B C62 H62C 109.5 . .
N1 C63 C64 178.7(9) . .
C63 C64 H64A 109.5 . .
C63 C64 H64B 109.5 . .
H64A C64 H64B 109.5 . .
C63 C64 H64C 109.5 . .
H64A C64 H64C 109.5 . .
H64B C64 H64C 109.5 . .
N2 C65 C66 179.5(8) . .
C65 C66 H66A 109.5 . .
C65 C66 H66B 109.5 . .
H66A C66 H66B 109.5 . .
C65 C66 H66C 109.5 . .
H66A C66 H66C 109.5 . .
H66B C66 H66C 109.5 . .
N3 C67 C68 179.6(7) . .
C67 C68 H68A 109.5 . .
C67 C68 H68B 109.5 . .
H68A C68 H68B 109.5 . .
C67 C68 H68C 109.5 . .
H68A C68 H68C 109.5 . .
H68B C68 H68C 109.5 . .

loop_
_geom_bond_atom_site_label_1
_geom_bond_atom_site_label_2
_geom_bond_distance
_geom_bond_site_symmetry_2
U1 O2 1.804(3) .
U1 O1 1.804(3) .
U1 O5 2.220(3) 2_655
U1 O3 2.246(3) .
U1 O4 2.273(3) .
U1 O6 2.284(3) 2_655
O3 C1 1.333(5) .
O4 C15 1.346(5) .
O5 C21 1.323(5) .
O5 U1 2.220(3) 2_655
O6 C35 1.331(5) .
O6 U1 2.284(3) 2_655
N1 C63 1.131(9) .
N2 C65 1.137(8) .
N3 C67 1.135(7) .
N8 C7 1.499(6) .
N8 C36 1.502(5) .
N8 C9 1.521(5) .
N8 H8 0.905(19) .
N28 C42 1.506(5) .
N28 C29 1.516(5) .
N28 C28 1.526(5) .
N28 H28 0.913(19) .
C1 C6 1.404(6) .
C1 C2 1.414(6) .
C2 C3 1.393(6) .
C2 C43 1.504(6) .
C3 C4 1.387(6) .
C3 H3 0.95 .
C4 C5 1.392(6) .
C4 C44 1.536(7) .
C5 C6 1.385(6) .
C5 H5 0.95 .
C6 C7 1.508(6) .
C7 H7A 0.99 .
C7 H7B 0.99 .
C9 C10 1.501(6) .
C9 H9A 0.99 .
C9 H9B 0.99 .
C10 C15 1.393(6) .
C10 C11 1.400(6) .
C11 C12 1.387(7) .
C11 H11 0.95 .
C12 C13 1.399(6) .
C12 C48 1.536(6) .
C13 C14 1.393(6) .
C13 H13 0.95 .
C14 C15 1.402(6) .
C14 C52 1.503(6) .
C21 C22 1.401(6) .
C21 C26 1.414(6) .
C22 C23 1.381(6) .
C22 C53 1.507(6) .
C23 C24 1.400(6) .
C23 H23 0.95 .
C24 C25 1.393(6) .
C24 C54 1.528(6) .
C25 C26 1.377(6) .
C25 H25 0.95 .
C26 C28 1.498(6) .
C28 H28A 0.99 .
C28 H28B 0.99 .
C29 C30 1.502(6) .
C29 H29A 0.99 .
C29 H29B 0.99 .
C30 C31 1.391(6) .
C30 C35 1.407(6) .
C31 C32 1.391(6) .
C31 H31 0.95 .
C32 C33 1.398(6) .
C32 C58 1.534(6) .
C33 C34 1.393(6) .
C33 H33 0.95 .
C34 C35 1.399(6) .
C34 C62 1.511(6) .
C36 C37 1.520(6) .
C36 H36A 0.99 .
C36 H36B 0.99 .
C37 C38 1.541(6) .
C37 H37A 0.99 .
C37 H37B 0.99 .
C38 C39 1.521(6) .
C38 H38A 0.99 .
C38 H38B 0.99 .
C39 C40 1.532(6) .
C39 H39A 0.99 .
C39 H39B 0.99 .
C40 C41 1.510(6) .
C40 H40A 0.99 .
C40 H40B 0.99 .
C41 C42 1.522(6) .
C41 H41A 0.99 .
C41 H41B 0.99 .
C42 H42A 0.99 .
C42 H42B 0.99 .
C43 H43A 0.98 .
C43 H43B 0.98 .
C43 H43C 0.98 .
C44 C47 1.498(8) .
C44 C46 1.521(7) .
C44 C45 1.548(8) .
C45 H45A 0.98 .
C45 H45B 0.98 .
C45 H45C 0.98 .
C46 H46A 0.98 .
C46 H46B 0.98 .
C46 H46C 0.98 .
C47 H47A 0.98 .
C47 H47B 0.98 .
C47 H47C 0.98 .
C48 C50 1.520(7) .
C48 C51 1.521(8) .
C48 C49 1.538(8) .
C49 H49A 0.98 .
C49 H49B 0.98 .
C49 H49C 0.98 .
C50 H50A 0.98 .
C50 H50B 0.98 .
C50 H50C 0.98 .
C51 H51A 0.98 .
C51 H51B 0.98 .
C51 H51C 0.98 .
C52 H52A 0.98 .
C52 H52B 0.98 .
C52 H52C 0.98 .
C53 H53A 0.98 .
C53 H53B 0.98 .
C53 H53C 0.98 .
C54 C55 1.528(6) .
C54 C56 1.538(7) .
C54 C57 1.541(7) .
C55 H55A 0.98 .
C55 H55B 0.98 .
C55 H55C 0.98 .
C56 H56A 0.98 .
C56 H56B 0.98 .
C56 H56C 0.98 .
C57 H57A 0.98 .
C57 H57B 0.98 .
C57 H57C 0.98 .
C58 C61 1.527(8) .
C58 C59 1.528(8) .
C58 C60 1.529(7) .
C59 H59A 0.98 .
C59 H59B 0.98 .
C59 H59C 0.98 .
C60 H60A 0.98 .
C60 H60B 0.98 .
C60 H60C 0.98 .
C61 H61A 0.98 .
C61 H61B 0.98 .
C61 H61C 0.98 .
C62 H62A 0.98 .
C62 H62B 0.98 .
C62 H62C 0.98 .
C63 C64 1.419(10) .
C64 H64A 0.98 .
C64 H64B 0.98 .
C64 H64C 0.98 .
C65 C66 1.471(9) .
C66 H66A 0.98 .
C66 H66B 0.98 .
C66 H66C 0.98 .
C67 C68 1.452(7) .
C68 H68A 0.98 .
C68 H68B 0.98 .
C68 H68C 0.98 .

loop_
_geom_hbond_atom_site_label_D
_geom_hbond_atom_site_label_H
_geom_hbond_atom_site_label_A
_geom_hbond_distance_DH
_geom_hbond_distance_HA
_geom_hbond_distance_DA
_geom_hbond_angle_DHA
N8 H8 O3 0.905(19) 2.35(4) 2.918(4) 121(3)
N8 H8 O4 0.905(19) 1.99(3) 2.734(5) 138(4)
N28 H28 O5 0.913(19) 2.58(4) 3.152(4) 121(3)
N28 H28 O6 0.913(19) 2.15(3) 2.882(5) 137(4)

loop_
_geom_torsion_atom_site_label_1
_geom_torsion_atom_site_label_2
_geom_torsion_atom_site_label_3
_geom_torsion_atom_site_label_4
_geom_torsion
_geom_torsion_site_symmetry_1
O2 U1 O3 C1 -10.1(6) .
O1 U1 O3 C1 168.6(6) .
O5 U1 O3 C1 116(4) 2_655
O4 U1 O3 C1 79.1(6) .
O6 U1 O3 C1 -100.5(6) 2_655
O2 U1 O4 C15 -151.5(4) .
O1 U1 O4 C15 28.9(4) .
O5 U1 O4 C15 -60.8(4) 2_655
O3 U1 O4 C15 118.3(4) .
O6 U1 O4 C15 -96(8) 2_655
U1 O3 C1 C6 -124.4(5) .
U1 O3 C1 C2 57.6(8) .
O3 C1 C2 C3 178.7(4) .
C6 C1 C2 C3 0.6(6) .
O3 C1 C2 C43 1.2(6) .
C6 C1 C2 C43 -176.9(4) .
C1 C2 C3 C4 -1.3(7) .
C43 C2 C3 C4 176.2(4) .
C2 C3 C4 C5 0.7(7) .
C2 C3 C4 C44 -178.1(4) .
C3 C4 C5 C6 0.6(7) .
C44 C4 C5 C6 179.4(4) .
C4 C5 C6 C1 -1.3(7) .
C4 C5 C6 C7 -177.0(4) .
O3 C1 C6 C5 -177.5(4) .
C2 C1 C6 C5 0.7(6) .
O3 C1 C6 C7 -1.7(6) .
C2 C1 C6 C7 176.5(4) .
C36 N8 C7 C6 84.8(4) .
C9 N8 C7 C6 -148.1(3) .
C5 C6 C7 N8 -121.4(4) .
C1 C6 C7 N8 62.8(5) .
C7 N8 C9 C10 171.8(3) .
C36 N8 C9 C10 -59.7(4) .
N8 C9 C10 C15 -46.7(5) .
N8 C9 C10 C11 136.8(4) .
C15 C10 C11 C12 -1.0(6) .
C9 C10 C11 C12 175.5(4) .
C10 C11 C12 C13 3.5(6) .
C10 C11 C12 C48 -174.4(4) .
C11 C12 C13 C14 -2.3(6) .
C48 C12 C13 C14 175.8(4) .
C12 C13 C14 C15 -1.6(6) .
C12 C13 C14 C52 178.3(4) .
U1 O4 C15 C10 -87.3(5) .
U1 O4 C15 C14 94.8(4) .
C11 C10 C15 O4 179.0(4) .
C9 C10 C15 O4 2.6(6) .
C11 C10 C15 C14 -3.0(6) .
C9 C10 C15 C14 -179.4(4) .
C13 C14 C15 O4 -177.8(4) .
C52 C14 C15 O4 2.3(6) .
C13 C14 C15 C10 4.2(6) .
C52 C14 C15 C10 -175.7(4) .
U1 O5 C21 C22 80.7(14) 2_655
U1 O5 C21 C26 -97.9(13) 2_655
O5 C21 C22 C23 -178.2(4) .
C26 C21 C22 C23 0.4(6) .
O5 C21 C22 C53 1.2(6) .
C26 C21 C22 C53 179.8(4) .
C21 C22 C23 C24 -0.6(7) .
C53 C22 C23 C24 179.9(4) .
C22 C23 C24 C25 0.1(6) .
C22 C23 C24 C54 179.2(4) .
C23 C24 C25 C26 0.7(6) .
C54 C24 C25 C26 -178.5(4) .
C24 C25 C26 C21 -0.9(7) .
C24 C25 C26 C28 177.2(4) .
O5 C21 C26 C25 179.0(4) .
C22 C21 C26 C25 0.3(6) .
O5 C21 C26 C28 0.8(6) .
C22 C21 C26 C28 -177.9(4) .
C25 C26 C28 N28 -99.5(5) .
C21 C26 C28 N28 78.6(4) .
C42 N28 C28 C26 71.4(4) .
C29 N28 C28 C26 -159.5(3) .
C42 N28 C29 C30 -71.3(4) .
C28 N28 C29 C30 159.7(3) .
N28 C29 C30 C31 120.8(4) .
N28 C29 C30 C35 -63.0(5) .
C35 C30 C31 C32 -1.3(7) .
C29 C30 C31 C32 174.9(4) .
C30 C31 C32 C33 -1.5(6) .
C30 C31 C32 C58 -179.6(4) .
C31 C32 C33 C34 2.1(6) .
C58 C32 C33 C34 -179.8(4) .
C32 C33 C34 C35 0.2(7) .
C32 C33 C34 C62 -179.0(4) .
U1 O6 C35 C34 92.8(6) 2_655
U1 O6 C35 C30 -88.0(6) 2_655
C33 C34 C35 O6 176.2(4) .
C62 C34 C35 O6 -4.6(7) .
C33 C34 C35 C30 -3.0(6) .
C62 C34 C35 C30 176.2(4) .
C31 C30 C35 O6 -175.6(4) .
C29 C30 C35 O6 8.1(6) .
C31 C30 C35 C34 3.6(6) .
C29 C30 C35 C34 -172.8(4) .
C7 N8 C36 C37 -67.1(5) .
C9 N8 C36 C37 166.6(4) .
N8 C36 C37 C38 -63.6(5) .
C36 C37 C38 C39 -178.8(4) .
C37 C38 C39 C40 170.0(4) .
C38 C39 C40 C41 58.2(6) .
C39 C40 C41 C42 171.6(4) .
C29 N28 C42 C41 -73.4(5) .
C28 N28 C42 C41 56.0(4) .
C40 C41 C42 N28 169.1(4) .
C3 C4 C44 C47 -118.5(6) .
C5 C4 C44 C47 62.8(6) .
C3 C4 C44 C46 3.7(7) .
C5 C4 C44 C46 -175.0(5) .
C3 C4 C44 C45 120.6(5) .
C5 C4 C44 C45 -58.1(6) .
C11 C12 C48 C50 109.1(5) .
C13 C12 C48 C50 -68.8(6) .
C11 C12 C48 C51 -12.5(7) .
C13 C12 C48 C51 169.6(5) .
C11 C12 C48 C49 -133.0(5) .
C13 C12 C48 C49 49.1(6) .
C25 C24 C54 C55 -177.2(4) .
C23 C24 C54 C55 3.8(6) .
C25 C24 C54 C56 -57.6(6) .
C23 C24 C54 C56 123.3(5) .
C25 C24 C54 C57 62.6(5) .
C23 C24 C54 C57 -116.5(5) .
C31 C32 C58 C61 -168.5(5) .
C33 C32 C58 C61 13.5(6) .
C31 C32 C58 C59 -45.9(6) .
C33 C32 C58 C59 136.1(5) .
C31 C32 C58 C60 73.0(6) .
C33 C32 C58 C60 -105.1(5) .
